data_4518854
loop_
_publ_author_name
'Zhang, Xinyu'
'Tian, Chunqi'
'Wang, Zhanjing'
'Sivaguru, Paramasivam'
'Nolan, Steven P.'
'Bi, Xihe'

_publ_section_title
;
 Fluoroalkyl N-Triftosylhydrazones as Easily Decomposable Diazo Surrogates
 for Asymmetric [2 + 1] Cycloaddition: Synthesis of Chiral Fluoroalkyl
 Cyclopropenes and Cyclopropanes
;
_journal_name_full 'ACS Catalysis'
_journal_page_first 8527
_journal_page_last 8537
_journal_paper_doi 10.1021/acscatal.1c01483
_journal_year 2021
_chemical_absolute_configuration unk
_chemical_formula_sum 'C17 H15 F3 O'
_chemical_formula_weight 292.29
_space_group_crystal_system monoclinic
_space_group_IT_number 4
_space_group_name_Hall 'P 2yb'
_space_group_name_H-M_alt 'P 1 21 1'
_atom_sites_solution_hydrogens geom
_audit_creation_method SHELXL-2018/3
_audit_update_record
;
2020-12-09 deposited with the CCDC.	2021-06-04 downloaded from the CCDC.
;
_cell_angle_alpha 90
_cell_angle_beta 94.419(12)
_cell_angle_gamma 90
_cell_formula_units_Z 2
_cell_length_a 9.2006(11)
_cell_length_b 6.3392(12)
_cell_length_c 12.6940(18)
_cell_measurement_reflns_used 725
_cell_measurement_temperature 298(2)
_cell_measurement_theta_max 22.4600
_cell_measurement_theta_min 3.7420
_cell_volume 738.2(2)
_computing_structure_refinement 'SHELXL-2018/3 (Sheldrick, 2018)'
_diffrn_ambient_temperature 298(2)
_diffrn_measured_fraction_theta_full 0.992
_diffrn_measured_fraction_theta_max 0.835
_diffrn_measurement_device_type 'Oxford Diffraction Gemini R Ultra'
_diffrn_radiation_type MoK\a
_diffrn_radiation_wavelength 0.71073
_diffrn_reflns_av_R_equivalents 0.0166
_diffrn_reflns_av_unetI/netI 0.0381
_diffrn_reflns_Laue_measured_fraction_full 0.992
_diffrn_reflns_Laue_measured_fraction_max 0.835
_diffrn_reflns_limit_h_max 12
_diffrn_reflns_limit_h_min -9
_diffrn_reflns_limit_k_max 8
_diffrn_reflns_limit_k_min -8
_diffrn_reflns_limit_l_max 12
_diffrn_reflns_limit_l_min -17
_diffrn_reflns_number 3420
_diffrn_reflns_point_group_measured_fraction_full 0.805
_diffrn_reflns_point_group_measured_fraction_max 0.641
_diffrn_reflns_theta_full 25.242
_diffrn_reflns_theta_max 29.382
_diffrn_reflns_theta_min 3.595
_exptl_absorpt_coefficient_mu 0.106
_exptl_crystal_density_diffrn 1.315
_exptl_crystal_description block
_exptl_crystal_F_000 304
_refine_diff_density_max 0.105
_refine_diff_density_min -0.124
_refine_diff_density_rms 0.028
_refine_ls_abs_structure_details
;
 Flack x determined using 452 quotients [(I+)-(I-)]/[(I+)+(I-)]
 (Parsons, Flack and Wagner, Acta Cryst. B69 (2013) 249-259).
;
_refine_ls_abs_structure_Flack 0.3(6)
_refine_ls_extinction_method none
_refine_ls_goodness_of_fit_ref 1.041
_refine_ls_hydrogen_treatment constr
_refine_ls_matrix_type full
_refine_ls_number_parameters 190
_refine_ls_number_reflns 2624
_refine_ls_number_restraints 1
_refine_ls_restrained_S_all 1.041
_refine_ls_R_factor_all 0.0779
_refine_ls_R_factor_gt 0.0424
_refine_ls_shift/su_max 0.000
_refine_ls_shift/su_mean 0.000
_refine_ls_structure_factor_coef Fsqd
_refine_ls_weighting_details 'w=1/[\s^2^(Fo^2^)+(0.0364P)^2^+0.0280P] where P=(Fo^2^+2Fc^2^)/3'
_refine_ls_weighting_scheme calc
_refine_ls_wR_factor_gt 0.0818
_refine_ls_wR_factor_ref 0.1018
_reflns_Friedel_coverage 0.415
_reflns_Friedel_fraction_full 0.576
_reflns_Friedel_fraction_max 0.411
_reflns_number_gt 1679
_reflns_number_total 2624
_reflns_threshold_expression 'I > 2\s(I)'
_cod_data_source_file cs1c01483_si_001.cif
_cod_data_source_block shelx
_cod_original_sg_symbol_H-M 'P 21'
_cod_database_code 4518854
_shelx_shelxl_version_number 2018/3
_shelx_space_group_comment
;
The symmetry employed for this shelxl refinement is uniquely defined
by the following loop, which should always be used as a source of
symmetry information in preference to the above space-group names.
They are only intended as comments.
;

loop_
_space_group_symop_operation_xyz
'x, y, z'
'-x, y+1/2, -z'

loop_
_atom_site_label
_atom_site_type_symbol
_atom_site_fract_x
_atom_site_fract_y
_atom_site_fract_z
_atom_site_U_iso_or_equiv
_atom_site_adp_type
_atom_site_occupancy
_atom_site_site_symmetry_order
_atom_site_calc_flag
_atom_site_refinement_flags_posn
_atom_site_refinement_flags_adp
_atom_site_refinement_flags_occupancy
_atom_site_disorder_assembly
_atom_site_disorder_group
C1 C 0.0078(4) 0.6008(6) 0.6590(3) 0.0706(10) Uani 1 1 d . . . . .
C2 C 0.0857(3) 0.4519(5) 0.7333(2) 0.0564(8) Uani 1 1 d . . . . .
C3 C -0.0045(4) 0.2859(7) 0.7805(3) 0.0736(10) Uani 1 1 d . . . . .
H3A H 0.039917 0.148848 0.794308 0.088 Uiso 1 1 calc R U . . .
H3B H -0.107742 0.281949 0.758442 0.088 Uiso 1 1 calc R U . . .
C4 C 0.0503(3) 0.4673(6) 0.8485(2) 0.0651(9) Uani 1 1 d . . . . .
H4 H -0.024535 0.572237 0.861200 0.078 Uiso 1 1 calc R U . . .
C5 C 0.1654(3) 0.4469(6) 0.9366(2) 0.0623(9) Uani 1 1 d . . . . .
C6 C 0.2460(5) 0.2685(7) 0.9572(3) 0.0826(11) Uani 1 1 d . . . . .
H6 H 0.227702 0.149895 0.915125 0.099 Uiso 1 1 calc R U . . .
C7 C 0.3544(5) 0.2596(8) 1.0392(3) 0.0927(13) Uani 1 1 d . . . . .
H7 H 0.407922 0.136420 1.051457 0.111 Uiso 1 1 calc R U . . .
C8 C 0.3826(4) 0.4327(9) 1.1022(3) 0.0921(14) Uani 1 1 d . . . . .
H8 H 0.455370 0.427987 1.157198 0.110 Uiso 1 1 calc R U . . .
C9 C 0.3030(4) 0.6114(8) 1.0833(3) 0.0892(13) Uani 1 1 d . . . . .
H9 H 0.321281 0.729524 1.125658 0.107 Uiso 1 1 calc R U . . .
C10 C 0.1946(4) 0.6181(7) 1.0010(3) 0.0783(11) Uani 1 1 d . . . . .
H10 H 0.140592 0.741058 0.989250 0.094 Uiso 1 1 calc R U . . .
C11 C 0.2376(3) 0.4005(5) 0.7054(2) 0.0505(7) Uani 1 1 d . . . . .
C12 C 0.2636(4) 0.2221(5) 0.6483(2) 0.0610(9) Uani 1 1 d . . . . .
H12 H 0.186116 0.133759 0.627086 0.073 Uiso 1 1 calc R U . . .
C13 C 0.4027(4) 0.1704(6) 0.6215(2) 0.0642(9) Uani 1 1 d . . . . .
H13 H 0.418307 0.048086 0.583540 0.077 Uiso 1 1 calc R U . . .
C14 C 0.5174(3) 0.3029(6) 0.6518(2) 0.0578(8) Uani 1 1 d . . . . .
C15 C 0.4921(3) 0.4850(6) 0.7076(2) 0.0597(9) Uani 1 1 d . . . . .
H15 H 0.568975 0.575463 0.727232 0.072 Uiso 1 1 calc R U . . .
C16 C 0.3539(3) 0.5330(5) 0.7342(2) 0.0563(8) Uani 1 1 d . . . . .
H16 H 0.338270 0.655588 0.771926 0.068 Uiso 1 1 calc R U . . .
C17 C 0.6920(4) 0.0821(8) 0.5758(3) 0.0962(14) Uani 1 1 d . . . . .
H17A H 0.794533 0.078260 0.566531 0.144 Uiso 1 1 calc R U . . .
H17B H 0.665863 -0.038874 0.615774 0.144 Uiso 1 1 calc R U . . .
H17C H 0.638164 0.080665 0.507985 0.144 Uiso 1 1 calc R U . . .
O1 O 0.6586(2) 0.2691(5) 0.63099(19) 0.0802(8) Uani 1 1 d . . . . .
F1 F -0.0125(2) 0.5241(4) 0.56180(15) 0.0978(8) Uani 1 1 d . . . . .
F2 F -0.1250(2) 0.6538(4) 0.68716(18) 0.1023(8) Uani 1 1 d . . . . .
F3 F 0.0783(3) 0.7835(4) 0.6508(2) 0.1043(8) Uani 1 1 d . . . . .

loop_
_atom_site_aniso_label
_atom_site_aniso_U_11
_atom_site_aniso_U_22
_atom_site_aniso_U_33
_atom_site_aniso_U_23
_atom_site_aniso_U_13
_atom_site_aniso_U_12
C1 0.058(2) 0.076(3) 0.076(2) 0.005(2) -0.0089(17) -0.003(2)
C2 0.0504(17) 0.061(2) 0.0576(17) 0.0015(16) 0.0015(14) -0.0111(17)
C3 0.061(2) 0.083(3) 0.077(2) 0.008(2) 0.0050(17) -0.018(2)
C4 0.0578(18) 0.076(2) 0.0624(19) 0.0008(18) 0.0113(16) -0.0010(19)
C5 0.0571(19) 0.077(3) 0.0548(17) 0.0031(18) 0.0137(15) 0.0010(19)
C6 0.103(3) 0.081(3) 0.063(2) 0.003(2) 0.002(2) 0.008(3)
C7 0.108(3) 0.097(3) 0.072(2) 0.015(2) 0.001(2) 0.025(3)
C8 0.083(3) 0.130(4) 0.062(2) 0.007(3) 0.001(2) 0.010(3)
C9 0.091(3) 0.111(4) 0.065(2) -0.018(2) 0.000(2) 0.002(3)
C10 0.076(2) 0.090(3) 0.070(2) -0.010(2) 0.0133(19) 0.014(2)
C11 0.0498(17) 0.0545(19) 0.0465(15) 0.0027(15) -0.0014(13) -0.0079(16)
C12 0.062(2) 0.057(2) 0.0626(19) -0.0064(17) -0.0038(16) -0.0162(17)
C13 0.070(2) 0.059(2) 0.063(2) -0.0082(17) 0.0008(17) 0.0014(18)
C14 0.0540(19) 0.072(2) 0.0458(16) -0.0032(17) -0.0032(14) 0.0017(18)
C15 0.0506(17) 0.071(2) 0.0571(17) -0.0142(18) -0.0021(14) -0.0130(17)
C16 0.0531(18) 0.061(2) 0.0547(16) -0.0119(16) 0.0003(14) -0.0076(16)
C17 0.082(3) 0.114(4) 0.093(3) -0.027(3) 0.010(2) 0.030(3)
O1 0.0549(14) 0.107(2) 0.0782(15) -0.0276(15) 0.0001(12) 0.0071(14)
F1 0.0979(15) 0.123(2) 0.0678(12) 0.0055(14) -0.0219(11) 0.0010(15)
F2 0.0637(13) 0.123(2) 0.1188(18) 0.0163(15) -0.0019(12) 0.0219(13)
F3 0.0932(15) 0.0726(14) 0.1422(19) 0.0334(14) -0.0227(14) -0.0131(13)

loop_
_atom_type_symbol
_atom_type_description
_atom_type_scat_dispersion_real
_atom_type_scat_dispersion_imag
_atom_type_scat_source
C C 0.0033 0.0016 'International Tables Vol C Tables 4.2.6.8 and 6.1.1.4'
H H 0.0000 0.0000 'International Tables Vol C Tables 4.2.6.8 and 6.1.1.4'
O O 0.0106 0.0060 'International Tables Vol C Tables 4.2.6.8 and 6.1.1.4'
F F 0.0171 0.0103 'International Tables Vol C Tables 4.2.6.8 and 6.1.1.4'

loop_
_geom_angle_atom_site_label_1
_geom_angle_atom_site_label_2
_geom_angle_atom_site_label_3
_geom_angle
_geom_angle_site_symmetry_1
_geom_angle_site_symmetry_3
_geom_angle_publ_flag
F1 C1 F3 106.2(3) . . ?
F1 C1 F2 105.9(3) . . ?
F3 C1 F2 105.1(3) . . ?
F1 C1 C2 112.7(3) . . ?
F3 C1 C2 112.9(3) . . ?
F2 C1 C2 113.4(3) . . ?
C1 C2 C3 116.6(3) . . ?
C1 C2 C11 113.7(3) . . ?
C3 C2 C11 119.8(3) . . ?
C1 C2 C4 116.2(3) . . ?
C3 C2 C4 59.6(2) . . ?
C11 C2 C4 120.7(2) . . ?
C2 C3 C4 61.3(2) . . ?
C2 C3 H3A 117.6 . . ?
C4 C3 H3A 117.6 . . ?
C2 C3 H3B 117.6 . . ?
C4 C3 H3B 117.6 . . ?
H3A C3 H3B 114.7 . . ?
C5 C4 C3 123.7(3) . . ?
C5 C4 C2 121.6(3) . . ?
C3 C4 C2 59.1(2) . . ?
C5 C4 H4 113.9 . . ?
C3 C4 H4 113.9 . . ?
C2 C4 H4 113.9 . . ?
C6 C5 C10 117.5(3) . . ?
C6 C5 C4 124.1(3) . . ?
C10 C5 C4 118.4(3) . . ?
C5 C6 C7 121.7(4) . . ?
C5 C6 H6 119.1 . . ?
C7 C6 H6 119.1 . . ?
C8 C7 C6 119.9(4) . . ?
C8 C7 H7 120.0 . . ?
C6 C7 H7 120.0 . . ?
C9 C8 C7 119.2(4) . . ?
C9 C8 H8 120.4 . . ?
C7 C8 H8 120.4 . . ?
C8 C9 C10 120.3(4) . . ?
C8 C9 H9 119.9 . . ?
C10 C9 H9 119.9 . . ?
C5 C10 C9 121.3(4) . . ?
C5 C10 H10 119.3 . . ?
C9 C10 H10 119.3 . . ?
C12 C11 C16 118.4(3) . . ?
C12 C11 C2 120.3(3) . . ?
C16 C11 C2 121.3(3) . . ?
C11 C12 C13 121.6(3) . . ?
C11 C12 H12 119.2 . . ?
C13 C12 H12 119.2 . . ?
C14 C13 C12 119.2(3) . . ?
C14 C13 H13 120.4 . . ?
C12 C13 H13 120.4 . . ?
O1 C14 C13 124.8(3) . . ?
O1 C14 C15 115.6(3) . . ?
C13 C14 C15 119.6(3) . . ?
C16 C15 C14 120.4(3) . . ?
C16 C15 H15 119.8 . . ?
C14 C15 H15 119.8 . . ?
C15 C16 C11 120.7(3) . . ?
C15 C16 H16 119.7 . . ?
C11 C16 H16 119.7 . . ?
O1 C17 H17A 109.5 . . ?
O1 C17 H17B 109.5 . . ?
H17A C17 H17B 109.5 . . ?
O1 C17 H17C 109.5 . . ?
H17A C17 H17C 109.5 . . ?
H17B C17 H17C 109.5 . . ?
C14 O1 C17 118.2(3) . . ?

loop_
_geom_bond_atom_site_label_1
_geom_bond_atom_site_label_2
_geom_bond_distance
_geom_bond_site_symmetry_2
_geom_bond_publ_flag
C1 F1 1.326(4) . ?
C1 F3 1.335(4) . ?
C1 F2 1.342(4) . ?
C1 C2 1.480(4) . ?
C2 C3 1.494(5) . ?
C2 C11 1.504(4) . ?
C2 C4 1.526(4) . ?
C3 C4 1.502(5) . ?
C3 H3A 0.9700 . ?
C3 H3B 0.9700 . ?
C4 C5 1.484(4) . ?
C4 H4 0.9800 . ?
C5 C6 1.367(5) . ?
C5 C10 1.373(5) . ?
C6 C7 1.386(5) . ?
C6 H6 0.9300 . ?
C7 C8 1.370(6) . ?
C7 H7 0.9300 . ?
C8 C9 1.360(6) . ?
C8 H8 0.9300 . ?
C9 C10 1.389(5) . ?
C9 H9 0.9300 . ?
C10 H10 0.9300 . ?
C11 C12 1.374(4) . ?
C11 C16 1.387(4) . ?
C12 C13 1.388(4) . ?
C12 H12 0.9300 . ?
C13 C14 1.381(4) . ?
C13 H13 0.9300 . ?
C14 O1 1.362(3) . ?
C14 C15 1.383(5) . ?
C15 C16 1.374(4) . ?
C15 H15 0.9300 . ?
C16 H16 0.9300 . ?
C17 O1 1.422(5) . ?
C17 H17A 0.9600 . ?
C17 H17B 0.9600 . ?
C17 H17C 0.9600 . ?

loop_
_geom_torsion_atom_site_label_1
_geom_torsion_atom_site_label_2
_geom_torsion_atom_site_label_3
_geom_torsion_atom_site_label_4
_geom_torsion
_geom_torsion_site_symmetry_1
_geom_torsion_site_symmetry_2
_geom_torsion_site_symmetry_3
_geom_torsion_site_symmetry_4
_geom_torsion_publ_flag
F1 C1 C2 C3 -83.0(4) . . . . ?
F3 C1 C2 C3 156.6(3) . . . . ?
F2 C1 C2 C3 37.2(4) . . . . ?
F1 C1 C2 C11 62.8(4) . . . . ?
F3 C1 C2 C11 -57.6(4) . . . . ?
F2 C1 C2 C11 -177.0(3) . . . . ?
F1 C1 C2 C4 -150.4(3) . . . . ?
F3 C1 C2 C4 89.2(4) . . . . ?
F2 C1 C2 C4 -30.2(4) . . . . ?
C1 C2 C3 C4 -106.2(3) . . . . ?
C11 C2 C3 C4 110.2(3) . . . . ?
C2 C3 C4 C5 -109.6(3) . . . . ?
C1 C2 C4 C5 -140.1(3) . . . . ?
C3 C2 C4 C5 113.0(4) . . . . ?
C11 C2 C4 C5 4.2(5) . . . . ?
C1 C2 C4 C3 106.9(3) . . . . ?
C11 C2 C4 C3 -108.8(4) . . . . ?
C3 C4 C5 C6 8.3(5) . . . . ?
C2 C4 C5 C6 -63.4(5) . . . . ?
C3 C4 C5 C10 -172.5(3) . . . . ?
C2 C4 C5 C10 115.8(4) . . . . ?
C10 C5 C6 C7 -0.6(6) . . . . ?
C4 C5 C6 C7 178.6(3) . . . . ?
C5 C6 C7 C8 0.2(6) . . . . ?
C6 C7 C8 C9 0.2(7) . . . . ?
C7 C8 C9 C10 -0.1(6) . . . . ?
C6 C5 C10 C9 0.7(5) . . . . ?
C4 C5 C10 C9 -178.5(3) . . . . ?
C8 C9 C10 C5 -0.4(6) . . . . ?
C1 C2 C11 C12 -95.9(4) . . . . ?
C3 C2 C11 C12 48.7(4) . . . . ?
C4 C2 C11 C12 118.9(3) . . . . ?
C1 C2 C11 C16 82.6(4) . . . . ?
C3 C2 C11 C16 -132.8(3) . . . . ?
C4 C2 C11 C16 -62.5(4) . . . . ?
C16 C11 C12 C13 1.5(4) . . . . ?
C2 C11 C12 C13 -179.9(3) . . . . ?
C11 C12 C13 C14 -0.8(5) . . . . ?
C12 C13 C14 O1 179.6(3) . . . . ?
C12 C13 C14 C15 -0.4(5) . . . . ?
O1 C14 C15 C16 -179.1(3) . . . . ?
C13 C14 C15 C16 0.9(5) . . . . ?
C14 C15 C16 C11 -0.2(5) . . . . ?
C12 C11 C16 C15 -1.0(4) . . . . ?
C2 C11 C16 C15 -179.5(3) . . . . ?
C13 C14 O1 C17 -1.3(5) . . . . ?
C15 C14 O1 C17 178.7(3) . . . . ?
